data_7713843
loop_
_publ_author_name
'Chang, Wen-Chieh'
'Du, Wan-Ting'
'Lin, Yi-Xuan'
'Jhang, Ruei-Lin'
'Hsieh, Chung-Hung'

_publ_section_title
;
 Phosphine/Thiolate Containing Dinitrosyl Cobalt Complexes (DNCCs):
 Synthesis, Characterization, Interconversion, X-ray Diffraction
 Identification, and Its NO Releasing
;
_journal_name_full 'Dalton Transactions'
_journal_paper_doi 10.1039/D3DT01681A
_journal_year 2023
_chemical_formula_sum 'C20 H15 Co N O3 P'
_chemical_formula_weight 407.23
_space_group_IT_number 2
_space_group_name_Hall '-P 1'
_space_group_name_H-M_alt 'P -1'
_symmetry_cell_setting triclinic
_symmetry_space_group_name_H-M 'P -1'
_atom_sites_solution_hydrogens geom
_atom_sites_solution_primary direct
_atom_sites_solution_secondary difmap
_audit_creation_method SHELXL-97
_audit_update_record
;
2018-09-13 deposited with the CCDC.	2023-08-16 downloaded from the CCDC.
;
_cell_angle_alpha 62.4838(14)
_cell_angle_beta 78.8115(15)
_cell_angle_gamma 64.1468(15)
_cell_formula_units_Z 2
_cell_length_a 10.1780(7)
_cell_length_b 10.4315(7)
_cell_length_c 10.9687(8)
_cell_measurement_reflns_used 3388
_cell_measurement_temperature 200(2)
_cell_measurement_theta_max 24.83
_cell_measurement_theta_min 2.22
_cell_volume 929.42(11)
_computing_cell_refinement 'Bruker SAINT'
_computing_data_collection 'Bruker SMART'
_computing_data_reduction 'Bruker SAINT'
_computing_molecular_graphics 'Bruker SHELXTL'
_computing_publication_material 'Bruker SHELXTL'
_computing_structure_refinement 'SHELXL-97 (Sheldrick, 1997)'
_computing_structure_solution 'SHELXS-97 (Sheldrick, 1990)'
_diffrn_ambient_temperature 200(2)
_diffrn_measured_fraction_theta_full 0.998
_diffrn_measured_fraction_theta_max 0.998
_diffrn_measurement_device_type 'BRUKER SMART APEXCCD area detector'
_diffrn_measurement_method 'omega scans'
_diffrn_radiation_monochromator graphite
_diffrn_radiation_source 'fine-focus sealed tube'
_diffrn_radiation_type MoK\a
_diffrn_radiation_wavelength 0.71073
_diffrn_reflns_av_R_equivalents 0.0302
_diffrn_reflns_av_sigmaI/netI 0.0376
_diffrn_reflns_limit_h_max 13
_diffrn_reflns_limit_h_min -13
_diffrn_reflns_limit_k_max 13
_diffrn_reflns_limit_k_min -13
_diffrn_reflns_limit_l_max 14
_diffrn_reflns_limit_l_min -14
_diffrn_reflns_number 12097
_diffrn_reflns_theta_full 27.50
_diffrn_reflns_theta_max 27.50
_diffrn_reflns_theta_min 2.09
_exptl_absorpt_coefficient_mu 1.028
_exptl_absorpt_correction_T_max 0.8208
_exptl_absorpt_correction_T_min 0.7832
_exptl_absorpt_correction_type multi-scan
_exptl_absorpt_process_details 'SADABS (BRUKER, 2001)'
_exptl_crystal_colour orange-red
_exptl_crystal_density_diffrn 1.455
_exptl_crystal_density_meas ?
_exptl_crystal_density_method 'not measured'
_exptl_crystal_description block
_exptl_crystal_F_000 416
_exptl_crystal_size_max 0.25
_exptl_crystal_size_mid 0.20
_exptl_crystal_size_min 0.20
_refine_diff_density_max 0.330
_refine_diff_density_min -0.626
_refine_diff_density_rms 0.076
_refine_ls_extinction_method none
_refine_ls_goodness_of_fit_ref 1.033
_refine_ls_hydrogen_treatment constr
_refine_ls_matrix_type full
_refine_ls_number_parameters 235
_refine_ls_number_reflns 4269
_refine_ls_number_restraints 0
_refine_ls_restrained_S_all 1.033
_refine_ls_R_factor_all 0.0469
_refine_ls_R_factor_gt 0.0388
_refine_ls_shift/su_max 0.000
_refine_ls_shift/su_mean 0.000
_refine_ls_structure_factor_coef Fsqd
_refine_ls_weighting_details 'calc w=1/[\s^2^(Fo^2^)+(0.0482P)^2^+0.2707P] where P=(Fo^2^+2Fc^2^)/3'
_refine_ls_weighting_scheme calc
_refine_ls_wR_factor_gt 0.0946
_refine_ls_wR_factor_ref 0.0993
_reflns_number_gt 3633
_reflns_number_total 4269
_reflns_threshold_expression >2sigma(I)
_cod_data_source_file d3dt01681a2.cif
_cod_data_source_block ic17097
_cod_depositor_comments
;
The following automatic conversions were performed:

data item '_symmetry_cell_setting' value 'Triclinic' was changed to
'triclinic' in accordance with the
/home/data/users/saulius/crontab/automatic-downloads/rss-feeds/RSC/lib/dictionaries/cif_core.dic
dictionary named 'cif_core.dic' version 2.4.2 last updated on
2011-04-26.

data item '_exptl_crystal_density_meas' value 'not_measured' was
changed to '?' -- the value is perceived as not measured.

Automatic conversion script
Id: cif_fix_values 8170 2020-07-09 18:12:32Z antanas 
;
_cod_original_sg_symbol_H-M P-1
_cod_database_code 7713843

loop_
_symmetry_equiv_pos_as_xyz
'x, y, z'
'-x, -y, -z'

loop_
_atom_site_label
_atom_site_type_symbol
_atom_site_fract_x
_atom_site_fract_y
_atom_site_fract_z
_atom_site_U_iso_or_equiv
_atom_site_adp_type
_atom_site_occupancy
_atom_site_symmetry_multiplicity
_atom_site_calc_flag
_atom_site_refinement_flags
_atom_site_disorder_assembly
_atom_site_disorder_group
Co Co 0.77302(3) 0.17686(4) 0.28365(3) 0.04354(12) Uani 1 1 d . . .
P1 P 0.66228(5) 0.10931(6) 0.18190(5) 0.02655(12) Uani 1 1 d . A .
C1 C 0.6430(3) 0.2407(3) 0.3983(2) 0.0403(5) Uani 1 1 d . A .
NC1 N 0.9172(2) 0.0020(3) 0.3735(2) 0.0385(4) Uani 0.50 1 d P A 1
NC2 N 0.8176(3) 0.3243(3) 0.1523(2) 0.0504(6) Uani 0.50 1 d P A 1
NC1' C 0.9172(2) 0.0020(3) 0.3735(2) 0.0385(4) Uani 0.50 1 d P A 2
NC2' C 0.8176(3) 0.3243(3) 0.1523(2) 0.0504(6) Uani 0.50 1 d P A 2
C2 C 0.7385(2) -0.1020(2) 0.2297(2) 0.0305(4) Uani 1 1 d . . .
C3 C 0.7547(2) -0.2033(2) 0.3691(2) 0.0380(5) Uani 1 1 d . A .
H3 H 0.7285 -0.1618 0.4354 0.046 Uiso 1 1 calc R . .
C4 C 0.8089(3) -0.3642(3) 0.4113(3) 0.0493(6) Uani 1 1 d . . .
H4 H 0.8188 -0.4328 0.5067 0.059 Uiso 1 1 calc R A .
C5 C 0.8485(3) -0.4254(3) 0.3166(3) 0.0532(7) Uani 1 1 d . A .
H5 H 0.8851 -0.5361 0.3463 0.064 Uiso 1 1 calc R . .
C6 C 0.8352(3) -0.3265(3) 0.1782(3) 0.0514(6) Uani 1 1 d . . .
H6 H 0.8644 -0.3693 0.1127 0.062 Uiso 1 1 calc R A .
C7 C 0.7792(2) -0.1647(3) 0.1344(2) 0.0386(5) Uani 1 1 d . A .
H7 H 0.7687 -0.0967 0.0388 0.046 Uiso 1 1 calc R . .
C8 C 0.4683(2) 0.1552(2) 0.21546(19) 0.0282(4) Uani 1 1 d . . .
C9 C 0.4065(2) 0.0524(3) 0.2349(2) 0.0394(5) Uani 1 1 d . A .
H9 H 0.4662 -0.0460 0.2320 0.047 Uiso 1 1 calc R . .
C10 C 0.2583(2) 0.0922(3) 0.2586(3) 0.0478(6) Uani 1 1 d . . .
H10 H 0.2167 0.0211 0.2718 0.057 Uiso 1 1 calc R A .
C11 C 0.1713(2) 0.2342(3) 0.2631(2) 0.0435(5) Uani 1 1 d . A .
H11 H 0.0699 0.2606 0.2804 0.052 Uiso 1 1 calc R . .
C12 C 0.2314(2) 0.3382(3) 0.2424(2) 0.0421(5) Uani 1 1 d . . .
H12 H 0.1710 0.4372 0.2440 0.051 Uiso 1 1 calc R A .
C13 C 0.3793(2) 0.2989(2) 0.2194(2) 0.0352(4) Uani 1 1 d . A .
H13 H 0.4204 0.3705 0.2062 0.042 Uiso 1 1 calc R . .
C14 C 0.6718(2) 0.1965(2) -0.00522(19) 0.0282(4) Uani 1 1 d . . .
C15 C 0.5523(2) 0.2595(2) -0.0888(2) 0.0354(4) Uani 1 1 d . A .
H15 H 0.4604 0.2609 -0.0487 0.042 Uiso 1 1 calc R . .
C16 C 0.5669(3) 0.3204(3) -0.2307(2) 0.0422(5) Uani 1 1 d . . .
H16 H 0.4849 0.3636 -0.2875 0.051 Uiso 1 1 calc R A .
C17 C 0.6998(3) 0.3183(3) -0.2894(2) 0.0436(5) Uani 1 1 d . A .
H17 H 0.7096 0.3591 -0.3865 0.052 Uiso 1 1 calc R . .
C18 C 0.8190(3) 0.2571(3) -0.2071(2) 0.0419(5) Uani 1 1 d . . .
H18 H 0.9105 0.2563 -0.2479 0.050 Uiso 1 1 calc R A .
C19 C 0.8055(2) 0.1971(3) -0.0663(2) 0.0358(4) Uani 1 1 d . A .
H19 H 0.8876 0.1560 -0.0103 0.043 Uiso 1 1 calc R . .
O1 O 0.5613(2) 0.2829(3) 0.4719(2) 0.0680(6) Uani 1 1 d . . .
O2 O 1.01013(19) -0.1143(2) 0.43337(18) 0.0526(4) Uani 1 1 d . . .
O3 O 0.8507(3) 0.4189(3) 0.0641(2) 0.0907(8) Uani 1 1 d . . .

loop_
_atom_site_aniso_label
_atom_site_aniso_U_11
_atom_site_aniso_U_22
_atom_site_aniso_U_33
_atom_site_aniso_U_23
_atom_site_aniso_U_13
_atom_site_aniso_U_12
Co 0.0460(2) 0.0550(2) 0.0473(2) -0.02853(16) -0.00426(14) -0.02575(16)
P1 0.0255(2) 0.0283(2) 0.0289(3) -0.0138(2) -0.00020(18) -0.01139(19)
C1 0.0458(12) 0.0427(12) 0.0354(11) -0.0191(10) -0.0052(10) -0.0152(10)
NC1 0.0402(11) 0.0510(12) 0.0357(10) -0.0232(9) 0.0017(8) -0.0233(10)
NC2 0.0760(16) 0.0477(12) 0.0410(12) -0.0137(10) -0.0131(11) -0.0362(12)
NC1' 0.0402(11) 0.0510(12) 0.0357(10) -0.0232(9) 0.0017(8) -0.0233(10)
NC2' 0.0760(16) 0.0477(12) 0.0410(12) -0.0137(10) -0.0131(11) -0.0362(12)
C2 0.0227(9) 0.0306(9) 0.0409(11) -0.0176(9) -0.0001(8) -0.0101(7)
C3 0.0376(11) 0.0352(11) 0.0394(12) -0.0136(9) 0.0019(9) -0.0160(9)
C4 0.0432(13) 0.0347(12) 0.0548(15) -0.0067(11) -0.0029(11) -0.0148(10)
C5 0.0383(12) 0.0317(11) 0.0810(19) -0.0239(13) 0.0080(12) -0.0100(10)
C6 0.0443(13) 0.0433(13) 0.0755(18) -0.0390(13) 0.0123(12) -0.0152(11)
C7 0.0371(11) 0.0382(11) 0.0457(12) -0.0222(10) 0.0032(9) -0.0158(9)
C8 0.0266(9) 0.0313(9) 0.0270(9) -0.0128(8) -0.0005(7) -0.0111(8)
C9 0.0313(10) 0.0366(11) 0.0537(13) -0.0220(10) 0.0043(9) -0.0149(9)
C10 0.0337(11) 0.0474(13) 0.0642(16) -0.0213(12) 0.0042(10) -0.0222(10)
C11 0.0264(10) 0.0510(13) 0.0438(12) -0.0181(11) 0.0033(9) -0.0111(9)
C12 0.0332(11) 0.0421(12) 0.0442(12) -0.0226(10) -0.0017(9) -0.0040(9)
C13 0.0340(10) 0.0331(10) 0.0387(11) -0.0162(9) -0.0030(8) -0.0111(8)
C14 0.0309(9) 0.0287(9) 0.0300(9) -0.0146(8) 0.0015(7) -0.0144(8)
C15 0.0342(10) 0.0392(11) 0.0353(11) -0.0153(9) 0.0005(8) -0.0176(9)
C16 0.0500(13) 0.0439(12) 0.0322(11) -0.0114(10) -0.0069(9) -0.0205(10)
C17 0.0618(15) 0.0477(13) 0.0319(11) -0.0183(10) 0.0070(10) -0.0319(12)
C18 0.0477(13) 0.0523(13) 0.0408(12) -0.0255(11) 0.0135(10) -0.0318(11)
C19 0.0340(10) 0.0427(11) 0.0387(11) -0.0208(9) 0.0038(8) -0.0198(9)
O1 0.0718(13) 0.0768(14) 0.0540(11) -0.0395(11) 0.0013(10) -0.0163(11)
O2 0.0438(9) 0.0569(11) 0.0528(10) -0.0266(9) -0.0086(8) -0.0094(8)
O3 0.164(3) 0.0804(15) 0.0546(12) -0.0077(11) -0.0144(14) -0.0877(17)

loop_
_atom_type_symbol
_atom_type_description
_atom_type_scat_dispersion_real
_atom_type_scat_dispersion_imag
_atom_type_scat_source
C C 0.0033 0.0016 'International Tables Vol C Tables 4.2.6.8 and 6.1.1.4'
H H 0.0000 0.0000 'International Tables Vol C Tables 4.2.6.8 and 6.1.1.4'
N N 0.0061 0.0033 'International Tables Vol C Tables 4.2.6.8 and 6.1.1.4'
O O 0.0106 0.0060 'International Tables Vol C Tables 4.2.6.8 and 6.1.1.4'
P P 0.1023 0.0942 'International Tables Vol C Tables 4.2.6.8 and 6.1.1.4'
Co Co 0.3494 0.9721 'International Tables Vol C Tables 4.2.6.8 and 6.1.1.4'

loop_
_geom_angle_atom_site_label_1
_geom_angle_atom_site_label_2
_geom_angle_atom_site_label_3
_geom_angle
_geom_angle_site_symmetry_1
_geom_angle_site_symmetry_3
_geom_angle_publ_flag
NC2 Co NC1 116.78(11) . . ?
NC2 Co C1 113.47(11) . . ?
NC1 Co C1 110.77(10) . . ?
NC2 Co P1 105.06(7) . . ?
NC1 Co P1 104.07(7) . . ?
C1 Co P1 105.38(7) . . ?
C8 P1 C14 103.57(9) . . ?
C8 P1 C2 102.83(9) . . ?
C14 P1 C2 103.56(9) . . ?
C8 P1 Co 116.91(6) . . ?
C14 P1 Co 114.73(6) . . ?
C2 P1 Co 113.59(7) . . ?
O1 C1 Co 178.6(2) . . ?
O2 NC1 Co 178.67(19) . . ?
O3 NC2 Co 177.9(3) . . ?
C7 C2 C3 119.18(19) . . ?
C7 C2 P1 123.20(17) . . ?
C3 C2 P1 117.62(16) . . ?
C4 C3 C2 120.1(2) . . ?
C5 C4 C3 120.4(2) . . ?
C4 C5 C6 120.0(2) . . ?
C5 C6 C7 120.2(2) . . ?
C2 C7 C6 120.1(2) . . ?
C9 C8 C13 118.99(18) . . ?
C9 C8 P1 122.02(15) . . ?
C13 C8 P1 118.98(15) . . ?
C8 C9 C10 120.4(2) . . ?
C11 C10 C9 120.2(2) . . ?
C10 C11 C12 119.9(2) . . ?
C11 C12 C13 120.1(2) . . ?
C12 C13 C8 120.4(2) . . ?
C15 C14 C19 118.97(18) . . ?
C15 C14 P1 122.64(15) . . ?
C19 C14 P1 118.37(15) . . ?
C16 C15 C14 120.2(2) . . ?
C17 C16 C15 120.2(2) . . ?
C16 C17 C18 120.0(2) . . ?
C19 C18 C17 120.2(2) . . ?
C18 C19 C14 120.4(2) . . ?

loop_
_geom_bond_atom_site_label_1
_geom_bond_atom_site_label_2
_geom_bond_distance
_geom_bond_site_symmetry_2
_geom_bond_publ_flag
Co NC2 1.719(2) . ?
Co NC1 1.737(2) . ?
Co C1 1.771(2) . ?
Co P1 2.2181(5) . ?
P1 C8 1.8216(19) . ?
P1 C14 1.8232(19) . ?
P1 C2 1.826(2) . ?
C1 O1 1.134(3) . ?
NC1 O2 1.141(3) . ?
NC2 O3 1.143(3) . ?
C2 C7 1.386(3) . ?
C2 C3 1.391(3) . ?
C3 C4 1.382(3) . ?
C4 C5 1.369(4) . ?
C5 C6 1.377(4) . ?
C6 C7 1.387(3) . ?
C8 C9 1.384(3) . ?
C8 C13 1.389(3) . ?
C9 C10 1.384(3) . ?
C10 C11 1.373(3) . ?
C11 C12 1.379(3) . ?
C12 C13 1.381(3) . ?
C14 C15 1.389(3) . ?
C14 C19 1.397(3) . ?
C15 C16 1.388(3) . ?
C16 C17 1.377(3) . ?
C17 C18 1.382(3) . ?
C18 C19 1.377(3) . ?
